data_2239207
loop_
_publ_author_name
'Pearson, Wayne H.'
'Lin, Shirley'
'Isaacs, Lyle'

_publ_section_title
;
 2,5-Dioxopyrrolidin-1-yl 2-methylprop-2-enoate
;
_journal_coeditor_code ZQ2217
_journal_issue 4
_journal_name_full 'Acta Crystallographica Section E'
_journal_page_first o446
_journal_paper_doi 10.1107/S1600536814005170
_journal_volume 70
_journal_year 2014
_chemical_formula_iupac 'C8 H9 N O4'
_chemical_formula_moiety 'C8 H9 N O4'
_chemical_formula_sum 'C8 H9 N O4'
_chemical_formula_weight 183.16
_chemical_name_systematic
;
2,5-Dioxopyrrolidin-1-yl 2-methylprop-2-enoate
;
_space_group_crystal_system monoclinic
_space_group_IT_number 14
_space_group_name_Hall '-P 2ybc'
_space_group_name_H-M_alt 'P 1 21/c 1'
_symmetry_space_group_name_Hall '-P 2ybc'
_symmetry_space_group_name_H-M 'P 1 21/c 1'
_atom_sites_solution_hydrogens geom
_atom_sites_solution_primary direct
_atom_sites_solution_secondary difmap
_audit_creation_method SHELXL-97
_cell_angle_alpha 90.00
_cell_angle_beta 102.522(2)
_cell_angle_gamma 90.00
_cell_formula_units_Z 4
_cell_length_a 9.6137(8)
_cell_length_b 10.9317(9)
_cell_length_c 8.4911(7)
_cell_measurement_reflns_used 8309
_cell_measurement_temperature 173(2)
_cell_measurement_theta_max 25.31
_cell_measurement_theta_min 2.17
_cell_volume 871.14(12)
_computing_cell_refinement 'SAINT (Bruker, 2013)'
_computing_data_collection 'APEX2 (Bruker, 2013)'
_computing_data_reduction 'SAINT (Bruker, 2013)'
_computing_molecular_graphics 'ORTEP-3 for Windows (Farrugia, 2012)'
_computing_publication_material 'SHELXL97 (Sheldrick, 2008)'
_computing_structure_refinement 'SHELXL97 (Sheldrick, 2008)'
_computing_structure_solution 'SHELXS97 (Sheldrick, 2008)'
_diffrn_ambient_temperature 173(2)
_diffrn_detector_area_resol_mean 512
_diffrn_measured_fraction_theta_full 0.998
_diffrn_measured_fraction_theta_max 0.998
_diffrn_measurement_device_type 'Bruker Kappa APEXII DUO'
_diffrn_measurement_method 'combination of omega and phi scans'
_diffrn_radiation_monochromator graphite
_diffrn_radiation_source 'a micro-focus source with X-ray optics for beam focussing and collimation'
_diffrn_radiation_type MoK\a
_diffrn_radiation_wavelength 0.71073
_diffrn_reflns_av_R_equivalents 0.0415
_diffrn_reflns_av_sigmaI/netI 0.0162
_diffrn_reflns_limit_h_max 11
_diffrn_reflns_limit_h_min -11
_diffrn_reflns_limit_k_max 13
_diffrn_reflns_limit_k_min -13
_diffrn_reflns_limit_l_max 10
_diffrn_reflns_limit_l_min -10
_diffrn_reflns_number 20817
_diffrn_reflns_theta_full 25.34
_diffrn_reflns_theta_max 25.34
_diffrn_reflns_theta_min 2.17
_diffrn_standards_number 0
_exptl_absorpt_coefficient_mu 0.114
_exptl_absorpt_correction_T_max 1.0000
_exptl_absorpt_correction_T_min 0.8842
_exptl_absorpt_correction_type multi-scan
_exptl_absorpt_process_details
;
(SADABS; Sheldrick, 2004)
;
_exptl_crystal_colour colourless
_exptl_crystal_density_diffrn 1.397
_exptl_crystal_density_meas 1.337(2)
_exptl_crystal_density_method flotation
_exptl_crystal_description parallelpiped
_exptl_crystal_F_000 384
_exptl_crystal_size_max 0.24
_exptl_crystal_size_mid 0.14
_exptl_crystal_size_min 0.07
_refine_diff_density_max 0.194
_refine_diff_density_min -0.172
_refine_ls_extinction_method none
_refine_ls_goodness_of_fit_ref 1.060
_refine_ls_hydrogen_treatment constr
_refine_ls_matrix_type full
_refine_ls_number_parameters 119
_refine_ls_number_reflns 1595
_refine_ls_number_restraints 0
_refine_ls_restrained_S_all 1.060
_refine_ls_R_factor_all 0.0450
_refine_ls_R_factor_gt 0.0362
_refine_ls_shift/su_max 0.000
_refine_ls_shift/su_mean 0.000
_refine_ls_structure_factor_coef Fsqd
_refine_ls_weighting_details 'calc w=1/[\s^2^(Fo^2^)+(0.0278P)^2^+0.4720P] where P=(Fo^2^+2Fc^2^)/3'
_refine_ls_weighting_scheme calc
_refine_ls_wR_factor_gt 0.0797
_refine_ls_wR_factor_ref 0.0848
_reflns_number_gt 1353
_reflns_number_total 1595
_reflns_threshold_expression I>2\s(I)
_cod_data_source_file zq2217sup1.cif
_cod_data_source_block I
_cod_database_code 2239207
_cod_database_fobs_code 2239207

loop_
_symmetry_equiv_pos_as_xyz
'x, y, z'
'-x, y+1/2, -z+1/2'
'-x, -y, -z'
'x, -y-1/2, z-1/2'

loop_
_atom_site_type_symbol
_atom_site_label
_atom_site_fract_x
_atom_site_fract_y
_atom_site_fract_z
_atom_site_U_iso_or_equiv
_atom_site_adp_type
_atom_site_calc_flag
_atom_site_refinement_flags
_atom_site_occupancy
_atom_site_symmetry_multiplicity
C C1 0.82074(17) 0.05447(15) 0.09507(19) 0.0323(4) Uani d . 1 1
H H1A 0.8376 0.0287 -0.0110 0.039 Uiso calc R 1 1
H H1B 0.7895 -0.0176 0.1490 0.039 Uiso calc R 1 1
C C2 0.95609(18) 0.10915(15) 0.19895(19) 0.0326(4) Uani d . 1 1
H H2A 0.9894 0.0594 0.2973 0.039 Uiso calc R 1 1
H H2B 1.0329 0.1126 0.1380 0.039 Uiso calc R 1 1
C C3 0.91646(17) 0.23566(15) 0.24251(18) 0.0301(4) Uani d . 1 1
C C4 0.71008(17) 0.15357(14) 0.07441(18) 0.0283(4) Uani d . 1 1
C C5 0.72829(16) 0.44523(14) 0.06764(17) 0.0261(3) Uani d . 1 1
C C6 0.66346(16) 0.56484(14) 0.09024(18) 0.0270(4) Uani d . 1 1
C C7 0.6865(2) 0.66054(16) -0.0276(2) 0.0420(4) Uani d . 1 1
H H7A 0.6435 0.7377 -0.0037 0.063 Uiso calc R 1 1
H H7B 0.6422 0.6342 -0.1373 0.063 Uiso calc R 1 1
H H7C 0.7890 0.6723 -0.0188 0.063 Uiso calc R 1 1
C C8 0.59118(17) 0.58160(15) 0.20439(19) 0.0324(4) Uani d . 1 1
H H8A 0.5800 0.5160 0.2740 0.039 Uiso calc R 1 1
H H8B 0.5504 0.6592 0.2168 0.039 Uiso calc R 1 1
N N1 0.77548(14) 0.25062(11) 0.16597(15) 0.0289(3) Uani d . 1 1
O O1 0.98688(13) 0.31280(11) 0.32386(15) 0.0441(3) Uani d . 1 1
O O2 0.58963(13) 0.15423(11) -0.00275(15) 0.0408(3) Uani d . 1 1
O O3 0.70452(12) 0.35922(9) 0.17939(13) 0.0319(3) Uani d . 1 1
O O4 0.79410(13) 0.42090(11) -0.03174(14) 0.0402(3) Uani d . 1 1

loop_
_atom_site_aniso_label
_atom_site_aniso_U_11
_atom_site_aniso_U_22
_atom_site_aniso_U_33
_atom_site_aniso_U_12
_atom_site_aniso_U_13
_atom_site_aniso_U_23
C1 0.0440(10) 0.0246(8) 0.0283(8) 0.0082(7) 0.0076(7) -0.0019(7)
C2 0.0377(9) 0.0288(9) 0.0328(8) 0.0099(7) 0.0108(7) 0.0026(7)
C3 0.0382(9) 0.0269(9) 0.0264(8) 0.0032(7) 0.0097(7) 0.0037(7)
C4 0.0385(9) 0.0254(8) 0.0234(7) 0.0048(7) 0.0118(7) 0.0025(6)
C5 0.0296(8) 0.0246(8) 0.0225(7) 0.0025(6) 0.0021(6) 0.0002(6)
C6 0.0273(8) 0.0210(8) 0.0281(8) 0.0019(6) -0.0042(6) -0.0022(6)
C7 0.0430(10) 0.0295(9) 0.0516(11) 0.0068(8) 0.0064(8) 0.0112(8)
C8 0.0356(9) 0.0258(8) 0.0321(8) 0.0068(7) -0.0009(7) -0.0079(7)
N1 0.0389(8) 0.0183(7) 0.0296(7) 0.0104(5) 0.0078(6) 0.0001(5)
O1 0.0487(8) 0.0335(7) 0.0470(7) -0.0019(6) 0.0033(6) -0.0072(6)
O2 0.0366(7) 0.0415(7) 0.0429(7) 0.0065(5) 0.0053(6) -0.0038(6)
O3 0.0460(7) 0.0209(6) 0.0323(6) 0.0125(5) 0.0164(5) 0.0030(5)
O4 0.0551(8) 0.0342(7) 0.0370(7) 0.0107(6) 0.0226(6) 0.0050(5)

loop_
_atom_type_symbol
_atom_type_description
_atom_type_scat_dispersion_real
_atom_type_scat_dispersion_imag
_atom_type_scat_source
C C 0.0033 0.0016 'International Tables Vol C Tables 4.2.6.8 and 6.1.1.4'
H H 0.0000 0.0000 'International Tables Vol C Tables 4.2.6.8 and 6.1.1.4'
N N 0.0061 0.0033 'International Tables Vol C Tables 4.2.6.8 and 6.1.1.4'
O O 0.0106 0.0060 'International Tables Vol C Tables 4.2.6.8 and 6.1.1.4'

loop_
_geom_angle_atom_site_label_1
_geom_angle_atom_site_label_2
_geom_angle_atom_site_label_3
_geom_angle
C4 C1 C2 106.17(13)
C4 C1 H1A 110.5
C2 C1 H1A 110.5
C4 C1 H1B 110.5
C2 C1 H1B 110.5
H1A C1 H1B 108.7
C3 C2 C1 105.84(13)
C3 C2 H2A 110.6
C1 C2 H2A 110.6
C3 C2 H2B 110.6
C1 C2 H2B 110.6
H2A C2 H2B 108.7
O1 C3 N1 124.12(15)
O1 C3 C2 130.27(15)
N1 C3 C2 105.60(13)
O2 C4 N1 124.70(14)
O2 C4 C1 130.03(15)
N1 C4 C1 105.28(13)
O4 C5 O3 121.65(14)
O4 C5 C6 126.43(14)
O3 C5 C6 111.92(12)
C8 C6 C5 121.40(15)
C8 C6 C7 124.80(15)
C5 C6 C7 113.80(14)
C6 C7 H7A 109.5
C6 C7 H7B 109.5
H7A C7 H7B 109.5
C6 C7 H7C 109.5
H7A C7 H7C 109.5
H7B C7 H7C 109.5
C6 C8 H8A 120.0
C6 C8 H8B 120.0
H8A C8 H8B 120.0
C3 N1 C4 117.01(13)
C3 N1 O3 120.89(13)
C4 N1 O3 122.09(13)
N1 O3 C5 111.51(11)

loop_
_geom_bond_atom_site_label_1
_geom_bond_atom_site_label_2
_geom_bond_distance
C1 C4 1.502(2)
C1 C2 1.527(2)
C1 H1A 0.9900
C1 H1B 0.9900
C2 C3 1.502(2)
C2 H2A 0.9900
C2 H2B 0.9900
C3 O1 1.202(2)
C3 N1 1.380(2)
C4 O2 1.2005(19)
C4 N1 1.383(2)
C5 O4 1.1894(18)
C5 O3 1.3895(18)
C5 C6 1.479(2)
C6 C8 1.322(2)
C6 C7 1.497(2)
C7 H7A 0.9800
C7 H7B 0.9800
C7 H7C 0.9800
C8 H8A 0.9500
C8 H8B 0.9500
N1 O3 1.3862(15)

loop_
_geom_hbond_atom_site_label_D
_geom_hbond_atom_site_label_H
_geom_hbond_atom_site_label_A
_geom_hbond_site_symmetry_A
_geom_hbond_distance_DH
_geom_hbond_distance_HA
_geom_hbond_distance_DA
_geom_hbond_angle_DHA
C7 H7A O2 3_665 0.98 2.54 3.393(2) 145

loop_
_geom_torsion_atom_site_label_1
_geom_torsion_atom_site_label_2
_geom_torsion_atom_site_label_3
_geom_torsion_atom_site_label_4
_geom_torsion
_geom_torsion_publ_flag
C4 C1 C2 C3 3.14(16) ?
C1 C2 C3 O1 179.04(17) ?
C1 C2 C3 N1 -1.86(16) ?
C2 C1 C4 O2 176.76(16) ?
C2 C1 C4 N1 -3.24(16) ?
O4 C5 C6 C8 179.43(16) ?
O3 C5 C6 C8 -0.8(2) yes
O4 C5 C6 C7 0.1(2) ?
O3 C5 C6 C7 179.94(13) yes
O1 C3 N1 C4 178.91(15) ?
C2 C3 N1 C4 -0.25(18) ?
O1 C3 N1 O3 -0.2(2) ?
C2 C3 N1 O3 -179.34(12) yes
O2 C4 N1 C3 -177.73(15) ?
C1 C4 N1 C3 2.28(18) ?
O2 C4 N1 O3 1.3(2) ?
C1 C4 N1 O3 -178.65(12) yes
C3 N1 O3 C5 84.50(16) yes
C4 N1 O3 C5 -94.54(16) ?
O4 C5 O3 N1 4.8(2) ?
C6 C5 O3 N1 -175.03(11) ?
